data_7114742
loop_
_publ_author_name
'Yamaguchi, Kazuya'
'Akagi, Fumio'
'Suzuki, Shinnichiro'
'Fujinami, Shuhei'
'Suzuki, Masatatsu'
'Shionoya, Mitsuhiko'

_publ_section_title
;
 Hydrolysis of phosphodiester with hydroxo- or carboxylate-bridged
 dinuclear Ni(ii) and Cu(ii) complexes
;
_journal_issue 4
_journal_name_full 'Chemical Communications'
_journal_page_first 375
_journal_paper_doi 10.1039/b008994j
_journal_year 2001
_chemical_formula_sum 'C33 H46 Cl2 N6 Ni2 O14'
_chemical_formula_weight 939.06
_space_group_IT_number 14
_symmetry_cell_setting monoclinic
_symmetry_Int_Tables_number 14
_symmetry_space_group_name_Hall '-P 2yn'
_symmetry_space_group_name_H-M 'P 1 21/n 1'
_audit_creation_date 'Sun Nov 28 12:41:34 1999'
_audit_creation_method 'from TEXRAY.INF file'
_cell_angle_alpha 90
_cell_angle_beta 100.938(5)
_cell_angle_gamma 90
_cell_formula_units_Z 4
_cell_length_a 17.336(1)
_cell_length_b 13.045(1)
_cell_length_c 18.060(1)
_cell_measurement_reflns_used 0
_cell_measurement_temperature 153
_cell_measurement_theta_max 0.0
_cell_measurement_theta_min 0.0
_cell_volume 4010.0(4)
_computing_cell_refinement 'Rigaku RAXIS-IV'
_computing_data_collection 'Rigaku RAXIS-IV'
_computing_data_reduction teXsan
_computing_publication_material teXsan
_computing_structure_refinement teXsan
_computing_structure_solution SIR92
_diffrn_ambient_temperature 153
_diffrn_measurement_device 'Rigaku RAXISIV'
_diffrn_orient_matrix_UB_11 0.00000
_diffrn_orient_matrix_UB_12 0.00000
_diffrn_orient_matrix_UB_13 0.00000
_diffrn_orient_matrix_UB_21 0.00000
_diffrn_orient_matrix_UB_22 0.00000
_diffrn_orient_matrix_UB_23 0.00000
_diffrn_orient_matrix_UB_31 0.00000
_diffrn_orient_matrix_UB_32 0.00000
_diffrn_orient_matrix_UB_33 0.00000
_diffrn_radiation_detector 'Imaging Plate'
_diffrn_radiation_monochromator graphite
_diffrn_radiation_source 'Rigaku rotating anode'
_diffrn_radiation_type 'Mo K\a'
_diffrn_radiation_wavelength 0.7107
_diffrn_reflns_av_R_equivalents 0.0264
_diffrn_reflns_limit_h_max 21
_diffrn_reflns_limit_h_min 0
_diffrn_reflns_limit_k_max 14
_diffrn_reflns_limit_k_min 0
_diffrn_reflns_limit_l_max 21
_diffrn_reflns_limit_l_min -21
_diffrn_reflns_number 6698
_diffrn_reflns_reduction_process 'Lp corrections applied'
_diffrn_reflns_theta_max 25.70
_diffrn_reflns_theta_min 3.00
_diffrn_standards_decay_% 0.00
_diffrn_standards_interval_count 0
_diffrn_standards_number 0
_exptl_absorpt_coefficient_mu 1.145
_exptl_absorpt_correction_type none
_exptl_crystal_colour green
_exptl_crystal_density_diffrn 1.555
_exptl_crystal_density_meas ?
_exptl_crystal_description brick
_exptl_crystal_F_000 1952.00
_exptl_crystal_size_max 0.85
_exptl_crystal_size_mid 0.40
_exptl_crystal_size_min 0.40
_refine_diff_density_max 1.05
_refine_diff_density_min -1.00
_refine_ls_extinction_coef 0.0056(9)
_refine_ls_extinction_method 'Zachariasen(1967) type 2 Gaussian isotropic'
_refine_ls_goodness_of_fit_obs 1.895
_refine_ls_hydrogen_treatment noref
_refine_ls_matrix_type full
_refine_ls_number_constraints 0
_refine_ls_number_parameters 507
_refine_ls_number_reflns 5724
_refine_ls_number_restraints 0
_refine_ls_R_factor_obs 0.0599
_refine_ls_shift/esd_max 0.0080
_refine_ls_shift/esd_mean 0.0010
_refine_ls_structure_factor_coef F
_refine_ls_weighting_details 'w = 1/[\s^2^(Fo) + 0.00185|Fo|^2^]'
_refine_ls_weighting_scheme calc
_refine_ls_wR_factor_obs 0.0957
_reflns_number_observed 5724
_reflns_number_total 6698
_reflns_observed_criterion '>3.0\s (I)'
_cod_data_source_file b008994j.txt
_cod_data_source_block '[Ni2(Me4tpdp)(CH3COO)(H2O)2](ClO4)2'
_cod_depositor_comments
;
The following automatic conversions were performed:

'_exptl_crystal_density_meas' value 'not measured' was changed to '?'
- the value is perceived as not measured.

Automatic conversion script
Id: cif_fix_values 3008 2015-01-20 13:52:24Z robertas 

The following automatic conversions were performed:

'_refine_ls_weighting_scheme' value 'w = 1/[\s^2^(Fo) +
0.00185|Fo|^2^]' was changed to 'calc'. New tag
'_refine_ls_weighting_details' was created. The value of the new tag
was set to 'w = 1/[\s^2^(Fo) + 0.00185|Fo|^2^]'.

Automatic conversion script
Id: cif_fix_values 3143 2015-03-26 13:38:13Z robertas 
;
_cod_original_cell_volume 4010.0(5)
_cod_original_sg_symbol_H-M 'P 21/n       '
_cod_original_formula_sum 'C33 H46 Cl2 N6 O14 Ni2 '
_cod_database_code 7114742
_diffrn_reflns_av_\s 'I/netI 0.027'

loop_
_symmetry_equiv_pos_as_xyz
x,y,z
1/2-x,1/2+y,1/2-z
-x,-y,-z
1/2+x,1/2-y,1/2+z

loop_
_atom_site_aniso_label
_atom_site_aniso_U_11
_atom_site_aniso_U_22
_atom_site_aniso_U_33
_atom_site_aniso_U_12
_atom_site_aniso_U_13
_atom_site_aniso_U_23
Ni1 0.0348(4) 0.0448(4) 0.0249(3) 0.0001(2) 0.0064(2) 0.0034(2)
Ni2 0.0305(3) 0.0451(4) 0.0246(3) 0.0038(2) 0.0055(2) -0.0032(2)
Cl1 0.0566(8) 0.0731(9) 0.0430(8) -0.0073(6) 0.0181(6) -0.0133(6)
Cl2 0.0521(8) 0.086(1) 0.0534(9) -0.0150(7) -0.0117(7) 0.0061(7)
O1 0.031(2) 0.052(2) 0.018(1) 0.001(1) 0.007(1) 0.000(1)
O2 0.053(2) 0.047(2) 0.028(2) 0.006(2) 0.005(1) 0.004(1)
O3 0.049(2) 0.048(2) 0.024(2) 0.007(1) 0.004(1) -0.002(1)
O4 0.033(2) 0.080(2) 0.027(2) -0.011(2) 0.001(1) 0.001(2)
O5 0.029(2) 0.067(2) 0.034(2) 0.003(1) 0.000(1) -0.005(2)
O6 0.116(5) 0.079(4) 0.107(4) 0.035(3) -0.061(4) -0.047(3)
O7 0.081(4) 0.129(5) 0.087(4) 0.031(3) 0.008(3) -0.025(3)
O8 0.188(9) 0.33(2) 0.185(10) -0.010(10) 0.141(8) 0.052(9)
O9 0.167(7) 0.065(4) 0.123(5) -0.018(3) -0.014(5) -0.033(3)
O17 0.044(2) 0.058(2) 0.033(2) 0.005(2) 0.003(1) 0.000(1)
N1 0.029(2) 0.049(2) 0.032(2) -0.007(2) 0.002(2) 0.007(2)
N2 0.041(2) 0.051(2) 0.036(2) -0.004(2) 0.004(2) 0.006(2)
N3 0.038(2) 0.047(2) 0.048(3) 0.005(2) 0.018(2) 0.009(2)
N4 0.030(2) 0.055(2) 0.030(2) 0.003(2) 0.008(2) -0.010(2)
N5 0.037(2) 0.051(2) 0.043(2) 0.011(2) 0.004(2) -0.006(2)
N6 0.036(2) 0.041(2) 0.039(2) 0.001(2) 0.014(2) -0.001(2)
C1 0.040(3) 0.055(3) 0.036(3) -0.014(2) 0.001(2) 0.009(2)
C2 0.039(3) 0.041(3) 0.049(3) -0.011(2) 0.000(2) 0.014(2)
C3 0.055(3) 0.061(4) 0.056(4) -0.009(3) -0.002(3) 0.017(3)
C4 0.064(4) 0.045(3) 0.075(4) 0.000(3) 0.013(3) 0.020(3)
C5 0.059(4) 0.048(3) 0.064(4) -0.004(2) 0.016(3) -0.005(3)
C6 0.053(3) 0.043(3) 0.043(3) -0.002(2) 0.009(2) 0.000(2)
C7 0.117(6) 0.045(3) 0.047(3) 0.013(3) 0.018(3) 0.001(2)
C8 0.028(2) 0.056(3) 0.049(3) -0.005(2) 0.001(2) 0.015(2)
C9 0.033(3) 0.038(3) 0.059(3) 0.002(2) 0.014(2) 0.004(2)
C10 0.031(3) 0.048(3) 0.089(5) -0.004(2) 0.005(3) 0.004(3)
C11 0.037(3) 0.053(4) 0.123(6) -0.005(2) 0.031(4) 0.013(4)
C12 0.059(4) 0.049(3) 0.100(5) 0.008(3) 0.049(4) 0.015(3)
C13 0.045(3) 0.061(3) 0.069(4) 0.016(2) 0.035(3) 0.022(3)
C14 0.071(5) 0.109(6) 0.060(4) 0.021(4) 0.043(4) 0.026(4)
C15 0.033(2) 0.055(3) 0.027(2) -0.009(2) 0.004(2) 0.004(2)
C16 0.026(2) 0.059(3) 0.020(2) -0.007(2) 0.002(2) 0.002(2)
C17 0.034(2) 0.068(3) 0.022(2) -0.009(2) 0.009(2) -0.010(2)
C18 0.040(3) 0.075(4) 0.045(3) 0.010(3) 0.013(2) -0.021(3)
C19 0.034(3) 0.060(3) 0.050(3) 0.011(2) 0.007(2) -0.012(2)
C20 0.045(3) 0.070(4) 0.076(4) 0.016(3) 0.011(3) -0.026(3)
C21 0.048(3) 0.052(4) 0.112(6) 0.018(3) 0.009(4) -0.014(4)
C22 0.042(3) 0.050(3) 0.074(4) 0.012(2) 0.001(3) 0.002(3)
C23 0.040(3) 0.062(3) 0.053(3) 0.016(2) 0.002(2) -0.001(3)
C24 0.115(6) 0.058(4) 0.046(4) 0.034(4) 0.008(4) 0.008(3)
C25 0.041(3) 0.052(3) 0.031(2) -0.005(2) 0.006(2) -0.009(2)
C26 0.032(2) 0.042(3) 0.037(3) 0.000(2) 0.004(2) 0.002(2)
C27 0.042(3) 0.046(3) 0.054(3) -0.009(2) 0.000(2) 0.009(2)
C28 0.034(3) 0.057(3) 0.075(4) -0.007(2) 0.012(3) 0.008(3)
C29 0.046(3) 0.052(3) 0.091(5) -0.006(2) 0.038(3) 0.000(3)
C30 0.048(3) 0.039(3) 0.055(3) -0.002(2) 0.027(2) 0.004(2)
C31 0.075(4) 0.089(5) 0.056(4) -0.012(3) 0.037(3) -0.015(3)
C32 0.040(3) 0.056(3) 0.024(2) 0.002(2) 0.009(2) -0.005(2)
C33 0.080(4) 0.059(3) 0.028(3) 0.005(3) -0.003(3) 0.000(2)

loop_
_atom_site_label
_atom_site_fract_x
_atom_site_fract_y
_atom_site_fract_z
_atom_site_U_iso_or_equiv
_atom_site_thermal_displace_type
_atom_site_calc_flag
_atom_site_occupancy
Ni1 0.26019(4) 0.46490(5) 0.50716(3) 0.0348(2) Uani d 1.00
Ni2 0.30947(3) 0.19469(4) 0.51854(3) 0.0333(2) Uani d 1.00
Cl1 0.45806(9) 0.3014(1) 0.23657(8) 0.0564(4) Uani d 1.00
Cl2 0.08298(9) 0.2479(1) 0.20417(9) 0.0668(5) Uani d 1.00
O1 0.2660(2) 0.3243(2) 0.4679(2) 0.0332(8) Uani d 1.00
O2 0.3127(2) 0.4303(3) 0.6127(2) 0.0432(10) Uani d 1.00
O3 0.3237(2) 0.2596(3) 0.6236(2) 0.0405(9) Uani d 1.00
O4 0.3878(2) 0.4840(3) 0.4978(2) 0.047(1) Uani d 1.00
O5 0.4208(2) 0.2647(3) 0.5124(2) 0.0443(10) Uani d 1.00
O6 0.5001(4) 0.3131(4) 0.3117(3) 0.112(2) Uani d 1.00
O7 0.3887(3) 0.3650(5) 0.2323(3) 0.100(2) Uani d 1.00
O8 0.4877(7) 0.3327(9) 0.1786(6) 0.219(6) Uani d 1.00
O9 0.4303(5) 0.1988(4) 0.2303(4) 0.124(3) Uani d 1.00
O10 0.0966(4) 0.1392(6) 0.2235(4) 0.129(2) Uiso d 1.00
O11 0.1575(3) 0.2899(4) 0.1999(3) 0.082(1) Uiso d 1.00
O12 0.0567(5) 0.2758(7) 0.2740(5) 0.064(2) Uiso d 0.50
O13 0.040(1) 0.343(1) 0.207(1) 0.099(5) Uiso d 0.33
O14 0.0160(8) 0.273(1) 0.1502(8) 0.061(3) Uiso d 0.33
O15 0.0386(8) 0.2223(10) 0.1356(7) 0.081(3) Uiso d 0.50
O16 0.0634(9) 0.212(1) 0.1132(8) 0.060(4) Uiso d 0.33
O17 0.0205(2) -0.0073(3) 0.1132(2) 0.0453(10) Uani d 1.00
N1 0.2222(2) 0.4994(3) 0.3942(2) 0.037(1) Uani d 1.00
N2 0.2516(2) 0.6309(3) 0.5174(2) 0.043(1) Uani d 1.00
N3 0.1363(2) 0.4412(3) 0.5039(2) 0.043(1) Uani d 1.00
N4 0.3009(2) 0.1431(3) 0.4079(2) 0.038(1) Uani d 1.00
N5 0.3702(2) 0.0525(3) 0.5426(2) 0.044(1) Uani d 1.00
N6 0.1945(2) 0.1246(3) 0.5057(2) 0.038(1) Uani d 1.00
C1 0.2500(3) 0.6048(4) 0.3829(3) 0.044(1) Uani d 1.00
C2 0.2358(3) 0.6729(4) 0.4467(3) 0.044(1) Uani d 1.00
C3 0.2105(4) 0.7715(5) 0.4337(3) 0.059(2) Uani d 1.00
C4 0.2005(4) 0.8328(5) 0.4942(4) 0.061(2) Uani d 1.00
C5 0.2208(4) 0.7914(4) 0.5650(4) 0.056(2) Uani d 1.00
C6 0.2460(3) 0.6913(4) 0.5757(3) 0.046(2) Uani d 1.00
C7 0.2701(5) 0.6500(4) 0.6534(3) 0.069(2) Uani d 1.00
C8 0.1352(3) 0.4956(4) 0.3746(3) 0.045(1) Uani d 1.00
C9 0.0982(3) 0.4396(4) 0.4316(3) 0.043(1) Uani d 1.00
C10 0.0244(3) 0.3956(4) 0.4105(4) 0.057(2) Uani d 1.00
C11 -0.0124(3) 0.3557(5) 0.4645(5) 0.069(2) Uani d 1.00
C12 0.0242(4) 0.3618(4) 0.5384(5) 0.065(2) Uani d 1.00
C13 0.0990(3) 0.4037(5) 0.5574(4) 0.055(2) Uani d 1.00
C14 0.1379(4) 0.4122(6) 0.6376(4) 0.076(2) Uani d 1.00
C15 0.2572(3) 0.4202(4) 0.3540(2) 0.038(1) Uani d 1.00
C16 0.2466(3) 0.3163(4) 0.3890(2) 0.035(1) Uani d 1.00
C17 0.3007(3) 0.2371(4) 0.3624(2) 0.041(1) Uani d 1.00
C18 0.3709(3) 0.0774(5) 0.4096(3) 0.053(2) Uani d 1.00
C19 0.3838(3) 0.0091(4) 0.4778(3) 0.048(2) Uani d 1.00
C20 0.4106(4) -0.0889(5) 0.4732(4) 0.064(2) Uani d 1.00
C21 0.4243(4) -0.1478(5) 0.5388(5) 0.071(2) Uani d 1.00
C22 0.4139(3) -0.1040(4) 0.6060(4) 0.057(2) Uani d 1.00
C23 0.3869(3) -0.0044(5) 0.6058(3) 0.053(2) Uani d 1.00
C24 0.3760(5) 0.0420(5) 0.6792(4) 0.074(2) Uani d 1.00
C25 0.2285(3) 0.0815(4) 0.3848(3) 0.041(1) Uani d 1.00
C26 0.1681(3) 0.1014(4) 0.4323(3) 0.037(1) Uani d 1.00
C27 0.0891(3) 0.0875(4) 0.4026(3) 0.048(2) Uani d 1.00
C28 0.0357(3) 0.0959(4) 0.4489(4) 0.055(2) Uani d 1.00
C29 0.0619(3) 0.1144(5) 0.5241(4) 0.060(2) Uani d 1.00
C30 0.1418(3) 0.1276(4) 0.5526(3) 0.045(2) Uani d 1.00
C31 0.1703(4) 0.1386(6) 0.6343(4) 0.070(2) Uani d 1.00
C32 0.3327(3) 0.3492(4) 0.6486(3) 0.040(1) Uani d 1.00
C33 0.3697(4) 0.3617(4) 0.7304(3) 0.057(2) Uani d 1.00
H1 0.3048 0.6032 0.3822 0.0532 Uiso calc 1.00
H2 0.2224 0.6313 0.3364 0.0532 Uiso calc 1.00
H3 0.2000 0.7983 0.3839 0.0703 Uiso calc 1.00
H4 0.1805 0.9005 0.4869 0.0735 Uiso calc 1.00
H5 0.2170 0.8325 0.6076 0.0676 Uiso calc 1.00
H6 0.2381 0.5926 0.6595 0.0821 Uiso calc 1.00
H7 0.3235 0.6292 0.6610 0.0821 Uiso calc 1.00
H8 0.2639 0.7014 0.6889 0.0821 Uiso calc 1.00
H9 0.1157 0.5640 0.3707 0.0541 Uiso calc 1.00
H10 0.1205 0.4624 0.3272 0.0541 Uiso calc 1.00
H11 -0.0002 0.3931 0.3588 0.0680 Uiso calc 1.00
H12 -0.0626 0.3244 0.4510 0.0830 Uiso calc 1.00
H13 -0.0019 0.3373 0.5767 0.0775 Uiso calc 1.00
H14 0.1052 0.3825 0.6684 0.0907 Uiso calc 1.00
H15 0.1867 0.3772 0.6451 0.0907 Uiso calc 1.00
H16 0.1465 0.4824 0.6504 0.0907 Uiso calc 1.00
H17 0.2320 0.4199 0.3024 0.0460 Uiso calc 1.00
H18 0.3115 0.4338 0.3576 0.0460 Uiso calc 1.00
H19 0.1934 0.2947 0.3745 0.0422 Uiso calc 1.00
H20 0.3526 0.2640 0.3689 0.0492 Uiso calc 1.00
H21 0.2823 0.2217 0.3107 0.0492 Uiso calc 1.00
H22 0.3633 0.0365 0.3653 0.0629 Uiso calc 1.00
H23 0.4158 0.1198 0.4110 0.0629 Uiso calc 1.00
H24 0.4196 -0.1160 0.4267 0.0771 Uiso calc 1.00
H25 0.4410 -0.2171 0.5375 0.0853 Uiso calc 1.00
H26 0.4251 -0.1420 0.6518 0.0681 Uiso calc 1.00
H27 0.3911 -0.0062 0.7186 0.0891 Uiso calc 1.00
H28 0.4078 0.1016 0.6890 0.0891 Uiso calc 1.00
H29 0.3224 0.0601 0.6760 0.0891 Uiso calc 1.00
H30 0.2063 0.0975 0.3339 0.0494 Uiso calc 1.00
H31 0.2422 0.0109 0.3887 0.0494 Uiso calc 1.00
H32 0.0723 0.0723 0.3505 0.0580 Uiso calc 1.00
H33 -0.0190 0.0889 0.4293 0.0664 Uiso calc 1.00
H34 0.0252 0.1184 0.5570 0.0719 Uiso calc 1.00
H35 0.2038 0.0826 0.6520 0.0844 Uiso calc 1.00
H36 0.1989 0.2009 0.6440 0.0844 Uiso calc 1.00
H37 0.1270 0.1394 0.6594 0.0844 Uiso calc 1.00
H38 0.3827 0.2963 0.7523 0.0690 Uiso calc 1.00
H39 0.4162 0.4018 0.7345 0.0690 Uiso calc 1.00
H40 0.3340 0.3952 0.7562 0.0690 Uiso calc 1.00
H41 0.4138 0.4836 0.4610 0.0554 Uiso calc 1.00
H42 0.4151 0.4856 0.5385 0.0554 Uiso calc 1.00
H43 0.4084 0.3315 0.5154 0.0554 Uiso calc 1.00
H44 0.4499 0.2531 0.5514 0.0554 Uiso calc 1.00

loop_
_atom_type_symbol
_atom_type_oxidation_number
_atom_type_number_in_cell
_atom_type_scat_dispersion_real
_atom_type_scat_dispersion_imag
_atom_type_scat_source
C 0 132 0.003 0.002
;International Tables for Crystallography
(1992, Vol. C, Tables 4.2.6.8 and 6.1.1.1)
;
H 0 184 0.000 0.000
;International Tables for Crystallography
(1992, Vol. C, Table 6.1.1.2)
;
O 0 56 0.011 0.006
;International Tables for Crystallography
(1992, Vol. C, Tables 4.2.6.8 and 6.1.1.1)
;
N 0 24 0.006 0.003
;International Tables for Crystallography
(1992, Vol. C, Tables 4.2.6.8 and 6.1.1.1)
;
Cl 0 8 0.148 0.159
;International Tables for Crystallography
(1992, Vol. C, Tables 4.2.6.8 and 6.1.1.1)
;
Ni 0 8 0.339 1.112
;International Tables for Crystallography
(1992, Vol. C, Tables 4.2.6.8 and 6.1.1.1)
;

loop_
_geom_angle_atom_site_label_1
_geom_angle_atom_site_label_2
_geom_angle_atom_site_label_3
_geom_angle
_geom_angle_site_symmetry_1
_geom_angle_site_symmetry_2
_geom_angle_site_symmetry_3
_geom_angle_publ_flag
O1 NI1 O2 95.0(1) 1_555 1_555 1_555 yes
O1 NI1 O4 87.6(1) 1_555 1_555 1_555 yes
O1 NI1 N1 82.9(1) 1_555 1_555 1_555 yes
O1 NI1 N2 164.0(1) 1_555 1_555 1_555 yes
O1 NI1 N3 88.6(1) 1_555 1_555 1_555 yes
O2 NI1 O4 79.7(1) 1_555 1_555 1_555 yes
O2 NI1 N1 171.6(1) 1_555 1_555 1_555 yes
O2 NI1 N2 99.8(1) 1_555 1_555 1_555 yes
O2 NI1 N3 105.3(2) 1_555 1_555 1_555 yes
O4 NI1 N1 92.0(1) 1_555 1_555 1_555 yes
O4 NI1 N2 88.9(1) 1_555 1_555 1_555 yes
O4 NI1 N3 174.0(1) 1_555 1_555 1_555 yes
N1 NI1 N2 81.6(2) 1_555 1_555 1_555 yes
N1 NI1 N3 82.9(2) 1_555 1_555 1_555 yes
N2 NI1 N3 93.5(2) 1_555 1_555 1_555 yes
O1 NI2 O3 92.4(1) 1_555 1_555 1_555 yes
O1 NI2 O5 83.2(1) 1_555 1_555 1_555 yes
O1 NI2 N4 83.2(1) 1_555 1_555 1_555 yes
O1 NI2 N5 162.8(1) 1_555 1_555 1_555 yes
O1 NI2 N6 92.8(1) 1_555 1_555 1_555 yes
O3 NI2 O5 85.5(1) 1_555 1_555 1_555 yes
O3 NI2 N4 173.7(2) 1_555 1_555 1_555 yes
O3 NI2 N5 101.7(1) 1_555 1_555 1_555 yes
O3 NI2 N6 102.7(1) 1_555 1_555 1_555 yes
O5 NI2 N4 89.4(1) 1_555 1_555 1_555 yes
O5 NI2 N5 88.1(2) 1_555 1_555 1_555 yes
O5 NI2 N6 171.1(1) 1_555 1_555 1_555 yes
N4 NI2 N5 81.8(2) 1_555 1_555 1_555 yes
N4 NI2 N6 82.2(2) 1_555 1_555 1_555 yes
N5 NI2 N6 93.6(2) 1_555 1_555 1_555 yes
O6 CL1 O7 105.0(3) 1_555 1_555 1_555 yes
O6 CL1 O8 121.2(7) 1_555 1_555 1_555 yes
O6 CL1 O9 106.4(4) 1_555 1_555 1_555 yes
O7 CL1 O8 103.0(6) 1_555 1_555 1_555 yes
O7 CL1 O9 105.7(4) 1_555 1_555 1_555 yes
O8 CL1 O9 114.0(7) 1_555 1_555 1_555 yes
O10 CL2 O11 106.1(4) 1_555 1_555 1_555 yes
O10 CL2 O12 95.6(5) 1_555 1_555 1_555 yes
O10 CL2 O13 151.5(8) 1_555 1_555 1_555 yes
O10 CL2 O14 117.5(7) 1_555 1_555 1_555 yes
O10 CL2 O15 91.0(6) 1_555 1_555 1_555 yes
O10 CL2 O16 87.4(6) 1_555 1_555 1_555 yes
O11 CL2 O12 112.7(4) 1_555 1_555 1_555 yes
O11 CL2 O13 98.5(8) 1_555 1_555 1_555 yes
O11 CL2 O14 121.0(6) 1_555 1_555 1_555 yes
O11 CL2 O15 114.0(6) 1_555 1_555 1_555 yes
O11 CL2 O16 94.2(6) 1_555 1_555 1_555 yes
O12 CL2 O13 61.2(8) 1_555 1_555 1_555 yes
O12 CL2 O14 100.9(7) 1_555 1_555 1_555 yes
O12 CL2 O15 128.7(7) 1_555 1_555 1_555 yes
O12 CL2 O16 150.8(6) 1_555 1_555 1_555 yes
O13 CL2 O14 57.6(9) 1_555 1_555 1_555 yes
O13 CL2 O15 91.9(9) 1_555 1_555 1_555 yes
O13 CL2 O16 105.1(9) 1_555 1_555 1_555 yes
O14 CL2 O15 34.9(6) 1_555 1_555 1_555 yes
O14 CL2 O16 53.1(8) 1_555 1_555 1_555 yes
O15 CL2 O16 22.0(7) 1_555 1_555 1_555 yes
NI1 O1 NI2 131.4(1) 1_555 1_555 1_555 yes
NI1 O1 C16 114.5(3) 1_555 1_555 1_555 yes
NI2 O1 C16 113.5(3) 1_555 1_555 1_555 yes
NI1 O2 C32 135.5(3) 1_555 1_555 1_555 yes
NI2 O3 C32 134.8(3) 1_555 1_555 1_555 yes
NI1 O4 H41 135.3(3) 1_555 1_555 1_555 no
NI1 O4 H42 110.5(3) 1_555 1_555 1_555 no
H41 O4 H42 113.9(4) 1_555 1_555 1_555 no
NI2 O5 H43 100.4(2) 1_555 1_555 1_555 no
NI2 O5 H44 107.3(3) 1_555 1_555 1_555 no
H43 O5 H44 104.4(4) 1_555 1_555 1_555 no
CL2 O12 O13 59.1(8) 1_555 1_555 1_555 yes
CL2 O13 O12 59.8(8) 1_555 1_555 1_555 yes
CL2 O13 O14 59.4(9) 1_555 1_555 1_555 yes
O12 O13 O14 101(1) 1_555 1_555 1_555 yes
CL2 O14 O13 63.0(9) 1_555 1_555 1_555 yes
CL2 O14 O15 70(1) 1_555 1_555 1_555 yes
CL2 O14 O16 73.6(9) 1_555 1_555 1_555 yes
O13 O14 O15 131(1) 1_555 1_555 1_555 yes
O13 O14 O16 127(1) 1_555 1_555 1_555 yes
O15 O14 O16 17(1) 1_555 1_555 1_555 yes
CL2 O15 O14 74(1) 1_555 1_555 1_555 yes
CL2 O15 O16 106(2) 1_555 1_555 1_555 yes
O14 O15 O16 139(2) 1_555 1_555 1_555 yes
CL2 O16 O14 53.3(7) 1_555 1_555 1_555 yes
CL2 O16 O15 51(1) 1_555 1_555 1_555 yes
O14 O16 O15 22(1) 1_555 1_555 1_555 yes
NI1 N1 C1 106.6(3) 1_555 1_555 1_555 yes
NI1 N1 C8 110.3(3) 1_555 1_555 1_555 yes
NI1 N1 C15 104.6(3) 1_555 1_555 1_555 yes
C1 N1 C8 109.9(4) 1_555 1_555 1_555 yes
C1 N1 C15 114.3(4) 1_555 1_555 1_555 yes
C8 N1 C15 110.9(4) 1_555 1_555 1_555 yes
NI1 N2 C2 108.9(3) 1_555 1_555 1_555 yes
NI1 N2 C6 132.1(3) 1_555 1_555 1_555 yes
C2 N2 C6 117.9(5) 1_555 1_555 1_555 yes
NI1 N3 C9 109.3(3) 1_555 1_555 1_555 yes
NI1 N3 C13 129.8(4) 1_555 1_555 1_555 yes
C9 N3 C13 118.3(5) 1_555 1_555 1_555 yes
NI2 N4 C17 104.9(3) 1_555 1_555 1_555 yes
NI2 N4 C18 104.9(3) 1_555 1_555 1_555 yes
NI2 N4 C25 110.3(3) 1_555 1_555 1_555 yes
C17 N4 C18 114.0(4) 1_555 1_555 1_555 yes
C17 N4 C25 112.5(4) 1_555 1_555 1_555 yes
C18 N4 C25 109.8(4) 1_555 1_555 1_555 yes
NI2 N5 C19 110.2(3) 1_555 1_555 1_555 yes
NI2 N5 C23 132.1(4) 1_555 1_555 1_555 yes
C19 N5 C23 117.1(5) 1_555 1_555 1_555 yes
NI2 N6 C26 109.5(3) 1_555 1_555 1_555 yes
NI2 N6 C30 129.4(3) 1_555 1_555 1_555 yes
C26 N6 C30 118.4(4) 1_555 1_555 1_555 yes
N1 C1 C2 109.6(4) 1_555 1_555 1_555 yes
N1 C1 H1 109.5(5) 1_555 1_555 1_555 no
N1 C1 H2 109.6(4) 1_555 1_555 1_555 no
C2 C1 H1 109.3(4) 1_555 1_555 1_555 no
C2 C1 H2 109.4(5) 1_555 1_555 1_555 no
H1 C1 H2 109.4(5) 1_555 1_555 1_555 no
N2 C2 C1 116.3(5) 1_555 1_555 1_555 yes
N2 C2 C3 122.6(6) 1_555 1_555 1_555 yes
C1 C2 C3 121.1(5) 1_555 1_555 1_555 yes
C2 C3 C4 119.3(6) 1_555 1_555 1_555 yes
C2 C3 H3 120.5(7) 1_555 1_555 1_555 no
C4 C3 H3 120.2(6) 1_555 1_555 1_555 no
C3 C4 C5 117.2(6) 1_555 1_555 1_555 yes
C3 C4 H4 121.5(6) 1_555 1_555 1_555 no
C5 C4 H4 121.3(7) 1_555 1_555 1_555 no
C4 C5 C6 121.5(6) 1_555 1_555 1_555 yes
C4 C5 H5 119.2(6) 1_555 1_555 1_555 no
C6 C5 H5 119.3(6) 1_555 1_555 1_555 no
N2 C6 C5 121.2(5) 1_555 1_555 1_555 yes
N2 C6 C7 118.8(5) 1_555 1_555 1_555 yes
C5 C6 C7 120.0(5) 1_555 1_555 1_555 yes
C6 C7 H6 109.3(6) 1_555 1_555 1_555 no
C6 C7 H7 109.5(6) 1_555 1_555 1_555 no
C6 C7 H8 109.6(5) 1_555 1_555 1_555 no
H6 C7 H7 109.4(6) 1_555 1_555 1_555 no
H6 C7 H8 109.5(7) 1_555 1_555 1_555 no
H7 C7 H8 109.6(7) 1_555 1_555 1_555 no
N1 C8 C9 113.5(4) 1_555 1_555 1_555 yes
N1 C8 H9 108.4(4) 1_555 1_555 1_555 no
N1 C8 H10 108.5(5) 1_555 1_555 1_555 no
C9 C8 H9 108.4(5) 1_555 1_555 1_555 no
C9 C8 H10 108.6(5) 1_555 1_555 1_555 no
H9 C8 H10 109.4(5) 1_555 1_555 1_555 no
N3 C9 C8 117.6(4) 1_555 1_555 1_555 yes
N3 C9 C10 121.9(5) 1_555 1_555 1_555 yes
C8 C9 C10 120.3(5) 1_555 1_555 1_555 yes
C9 C10 C11 119.5(6) 1_555 1_555 1_555 yes
C9 C10 H11 120.2(6) 1_555 1_555 1_555 no
C11 C10 H11 120.3(6) 1_555 1_555 1_555 no
C10 C11 C12 118.9(5) 1_555 1_555 1_555 yes
C10 C11 H12 120.5(8) 1_555 1_555 1_555 no
C12 C11 H12 120.5(7) 1_555 1_555 1_555 no
C11 C12 C13 120.1(6) 1_555 1_555 1_555 yes
C11 C12 H13 119.7(7) 1_555 1_555 1_555 no
C13 C12 H13 120.3(8) 1_555 1_555 1_555 no
N3 C13 C12 121.2(6) 1_555 1_555 1_555 yes
N3 C13 C14 118.7(5) 1_555 1_555 1_555 yes
C12 C13 C14 120.0(5) 1_555 1_555 1_555 yes
C13 C14 H14 109.3(7) 1_555 1_555 1_555 no
C13 C14 H15 109.4(6) 1_555 1_555 1_555 no
C13 C14 H16 109.4(6) 1_555 1_555 1_555 no
H14 C14 H15 109.6(7) 1_555 1_555 1_555 no
H14 C14 H16 109.5(7) 1_555 1_555 1_555 no
H15 C14 H16 109.6(8) 1_555 1_555 1_555 no
N1 C15 C16 109.2(4) 1_555 1_555 1_555 yes
N1 C15 H17 109.4(4) 1_555 1_555 1_555 no
N1 C15 H18 109.6(4) 1_555 1_555 1_555 no
C16 C15 H17 109.6(4) 1_555 1_555 1_555 no
C16 C15 H18 109.5(4) 1_555 1_555 1_555 no
H17 C15 H18 109.5(4) 1_555 1_555 1_555 no
O1 C16 C15 109.4(4) 1_555 1_555 1_555 yes
O1 C16 C17 108.9(4) 1_555 1_555 1_555 yes
O1 C16 H19 109.6(4) 1_555 1_555 1_555 no
C15 C16 C17 109.9(4) 1_555 1_555 1_555 yes
C15 C16 H19 109.6(4) 1_555 1_555 1_555 no
C17 C16 H19 109.4(4) 1_555 1_555 1_555 no
N4 C17 C16 108.8(4) 1_555 1_555 1_555 yes
N4 C17 H20 109.6(4) 1_555 1_555 1_555 no
N4 C17 H21 109.7(5) 1_555 1_555 1_555 no
C16 C17 H20 109.5(4) 1_555 1_555 1_555 no
C16 C17 H21 109.8(4) 1_555 1_555 1_555 no
H20 C17 H21 109.4(4) 1_555 1_555 1_555 no
N4 C18 C19 110.7(4) 1_555 1_555 1_555 yes
N4 C18 H22 109.1(5) 1_555 1_555 1_555 no
N4 C18 H23 109.1(5) 1_555 1_555 1_555 no
C19 C18 H22 109.4(6) 1_555 1_555 1_555 no
C19 C18 H23 109.2(5) 1_555 1_555 1_555 no
H22 C18 H23 109.3(5) 1_555 1_555 1_555 no
N5 C19 C18 115.8(5) 1_555 1_555 1_555 yes
N5 C19 C20 123.9(6) 1_555 1_555 1_555 yes
C18 C19 C20 120.3(5) 1_555 1_555 1_555 yes
C19 C20 C21 117.9(6) 1_555 1_555 1_555 yes
C19 C20 H24 121.0(7) 1_555 1_555 1_555 no
C21 C20 H24 121.0(6) 1_555 1_555 1_555 no
C20 C21 C22 119.2(6) 1_555 1_555 1_555 yes
C20 C21 H25 120.4(8) 1_555 1_555 1_555 no
C22 C21 H25 120.4(8) 1_555 1_555 1_555 no
C21 C22 C23 119.2(6) 1_555 1_555 1_555 yes
C21 C22 H26 120.5(6) 1_555 1_555 1_555 no
C23 C22 H26 120.4(6) 1_555 1_555 1_555 no
N5 C23 C22 122.6(6) 1_555 1_555 1_555 yes
N5 C23 C24 118.9(5) 1_555 1_555 1_555 yes
C22 C23 C24 118.4(6) 1_555 1_555 1_555 yes
C23 C24 H27 109.4(6) 1_555 1_555 1_555 no
C23 C24 H28 109.2(7) 1_555 1_555 1_555 no
C23 C24 H29 109.4(6) 1_555 1_555 1_555 no
H27 C24 H28 109.6(7) 1_555 1_555 1_555 no
H27 C24 H29 109.7(8) 1_555 1_555 1_555 no
H28 C24 H29 109.5(6) 1_555 1_555 1_555 no
N4 C25 C26 113.1(4) 1_555 1_555 1_555 yes
N4 C25 H30 108.6(4) 1_555 1_555 1_555 no
N4 C25 H31 108.6(5) 1_555 1_555 1_555 no
C26 C25 H30 108.6(5) 1_555 1_555 1_555 no
C26 C25 H31 108.6(4) 1_555 1_555 1_555 no
H30 C25 H31 109.5(5) 1_555 1_555 1_555 no
N6 C26 C25 117.2(4) 1_555 1_555 1_555 yes
N6 C26 C27 122.4(5) 1_555 1_555 1_555 yes
C25 C26 C27 120.2(4) 1_555 1_555 1_555 yes
C26 C27 C28 119.2(5) 1_555 1_555 1_555 yes
C26 C27 H32 120.4(6) 1_555 1_555 1_555 no
C28 C27 H32 120.4(5) 1_555 1_555 1_555 no
C27 C28 C29 119.1(5) 1_555 1_555 1_555 yes
C27 C28 H33 120.6(6) 1_555 1_555 1_555 no
C29 C28 H33 120.4(6) 1_555 1_555 1_555 no
C28 C29 C30 120.4(5) 1_555 1_555 1_555 yes
C28 C29 H34 119.7(6) 1_555 1_555 1_555 no
C30 C29 H34 119.9(7) 1_555 1_555 1_555 no
N6 C30 C29 120.3(5) 1_555 1_555 1_555 yes
N6 C30 C31 119.3(5) 1_555 1_555 1_555 yes
C29 C30 C31 120.2(5) 1_555 1_555 1_555 yes
C30 C31 H35 109.3(6) 1_555 1_555 1_555 no
C30 C31 H36 109.4(6) 1_555 1_555 1_555 no
C30 C31 H37 109.6(6) 1_555 1_555 1_555 no
H35 C31 H36 109.4(7) 1_555 1_555 1_555 no
H35 C31 H37 109.6(7) 1_555 1_555 1_555 no
H36 C31 H37 109.6(6) 1_555 1_555 1_555 no
O2 C32 O3 126.7(4) 1_555 1_555 1_555 yes
O2 C32 C33 116.1(4) 1_555 1_555 1_555 yes
O3 C32 C33 117.2(4) 1_555 1_555 1_555 yes
C32 C33 H38 109.5(5) 1_555 1_555 1_555 no
C32 C33 H39 109.4(5) 1_555 1_555 1_555 no
C32 C33 H40 109.6(5) 1_555 1_555 1_555 no
H38 C33 H39 109.4(6) 1_555 1_555 1_555 no
H38 C33 H40 109.6(6) 1_555 1_555 1_555 no
H39 C33 H40 109.4(6) 1_555 1_555 1_555 no

loop_
_geom_bond_atom_site_label_1
_geom_bond_atom_site_label_2
_geom_bond_distance
_geom_bond_site_symmetry_1
_geom_bond_site_symmetry_2
_geom_bond_publ_flag
NI1 O1 1.977(3) 1_555 1_555 yes
NI1 O2 2.002(3) 1_555 1_555 yes
NI1 O4 2.265(4) 1_555 1_555 yes
NI1 N1 2.071(4) 1_555 1_555 yes
NI1 N2 2.181(4) 1_555 1_555 yes
NI1 N3 2.159(4) 1_555 1_555 yes
NI2 O1 2.000(3) 1_555 1_555 yes
NI2 O3 2.050(3) 1_555 1_555 yes
NI2 O5 2.156(3) 1_555 1_555 yes
NI2 N4 2.087(4) 1_555 1_555 yes
NI2 N5 2.137(4) 1_555 1_555 yes
NI2 N6 2.165(4) 1_555 1_555 yes
CL1 O6 1.421(5) 1_555 1_555 yes
CL1 O7 1.451(5) 1_555 1_555 yes
CL1 O8 1.315(8) 1_555 1_555 yes
CL1 O9 1.420(6) 1_555 1_555 yes
CL2 O10 1.469(8) 1_555 1_555 yes
CL2 O11 1.418(6) 1_555 1_555 yes
CL2 O12 1.466(9) 1_555 1_555 yes
CL2 O13 1.45(2) 1_555 1_555 yes
CL2 O14 1.40(1) 1_555 1_555 yes
CL2 O15 1.37(1) 1_555 1_555 yes
CL2 O16 1.68(1) 1_555 1_555 yes
O1 C16 1.404(5) 1_555 1_555 yes
O2 C32 1.254(6) 1_555 1_555 yes
O3 C32 1.251(6) 1_555 1_555 yes
O12 O13 1.49(2) 1_555 1_555 yes
O13 O14 1.38(2) 1_555 1_555 yes
O14 O15 0.83(1) 1_555 1_555 yes
O14 O16 1.40(2) 1_555 1_555 yes
O15 O16 0.66(2) 1_555 1_555 yes
N1 C1 1.484(6) 1_555 1_555 yes
N1 C8 1.484(6) 1_555 1_555 yes
N1 C15 1.460(7) 1_555 1_555 yes
N2 C2 1.368(6) 1_555 1_555 yes
N2 C6 1.333(7) 1_555 1_555 yes
N3 C9 1.348(7) 1_555 1_555 yes
N3 C13 1.351(6) 1_555 1_555 yes
N4 C17 1.475(7) 1_555 1_555 yes
N4 C18 1.481(6) 1_555 1_555 yes
N4 C25 1.482(6) 1_555 1_555 yes
N5 C19 1.362(7) 1_555 1_555 yes
N5 C23 1.345(7) 1_555 1_555 yes
N6 C26 1.351(6) 1_555 1_555 yes
N6 C30 1.359(6) 1_555 1_555 yes
C1 C2 1.512(8) 1_555 1_555 yes
C2 C3 1.365(8) 1_555 1_555 yes
C3 C4 1.392(10) 1_555 1_555 yes
C4 C5 1.371(9) 1_555 1_555 yes
C5 C6 1.378(8) 1_555 1_555 yes
C6 C7 1.487(8) 1_555 1_555 yes
C8 C9 1.502(7) 1_555 1_555 yes
C9 C10 1.388(7) 1_555 1_555 yes
C10 C11 1.366(9) 1_555 1_555 yes
C11 C12 1.37(1) 1_555 1_555 yes
C12 C13 1.390(9) 1_555 1_555 yes
C13 C14 1.481(9) 1_555 1_555 yes
C15 C16 1.522(7) 1_555 1_555 yes
C16 C17 1.534(7) 1_555 1_555 yes
C18 C19 1.503(8) 1_555 1_555 yes
C19 C20 1.368(8) 1_555 1_555 yes
C20 C21 1.39(1) 1_555 1_555 yes
C21 C22 1.385(10) 1_555 1_555 yes
C22 C23 1.380(8) 1_555 1_555 yes
C23 C24 1.501(9) 1_555 1_555 yes
C25 C26 1.497(7) 1_555 1_555 yes
C26 C27 1.384(7) 1_555 1_555 yes
C27 C28 1.365(8) 1_555 1_555 yes
C28 C29 1.370(9) 1_555 1_555 yes
C29 C30 1.395(8) 1_555 1_555 yes
C30 C31 1.470(9) 1_555 1_555 yes
C32 C33 1.505(7) 1_555 1_555 yes

loop_
_geom_contact_atom_site_label_1
_geom_contact_atom_site_label_2
_geom_contact_distance
_geom_contact_site_symmetry_1
_geom_contact_site_symmetry_2
O3 O14 3.30(1) 1_555 4_555
O4 O17 2.787(5) 1_555 2_555
O4 O17 2.812(5) 1_555 4_555
O5 O15 2.72(1) 1_555 4_555
O5 O14 2.76(1) 1_555 4_555
O5 O16 2.80(1) 1_555 4_555
O5 C21 3.366(7) 1_555 3_656
O6 O17 2.763(6) 1_555 2_555
O6 C22 3.323(7) 1_555 3_656
O6 C21 3.510(10) 1_555 3_656
O7 O17 3.373(7) 1_555 2_555
O7 C3 3.387(8) 1_555 2_545
O7 C17 3.463(8) 1_555 1_555
O7 C15 3.528(7) 1_555 1_555
O8 C29 3.358(10) 1_555 4_554
O8 C31 3.43(1) 1_555 4_554
O9 C8 3.329(7) 1_555 2_545
O9 C3 3.589(9) 1_555 2_545
O10 O17 2.893(8) 1_555 1_555
O10 C27 3.331(10) 1_555 1_555
O10 C25 3.428(9) 1_555 1_555
O10 C1 3.591(9) 1_555 2_545
O11 C1 3.398(7) 1_555 2_545
O11 C15 3.434(7) 1_555 1_555
O11 C16 3.488(7) 1_555 1_555
O11 C20 3.503(8) 1_555 2_555
O11 C17 3.534(7) 1_555 1_555
O12 C10 3.06(1) 1_555 1_555
O12 C27 3.35(1) 1_555 1_555
O12 C9 3.52(1) 1_555 1_555
O12 C8 3.53(1) 1_555 1_555
O12 C16 3.582(10) 1_555 1_555
O13 C24 3.17(2) 1_555 4_454
O13 C23 3.60(2) 1_555 4_454
O14 C20 3.31(1) 1_555 2_555
O14 C24 3.53(2) 1_555 4_454
O14 C32 3.55(1) 1_555 4_454
O15 O17 3.03(1) 1_555 1_555
O15 C20 3.37(1) 1_555 2_555
O16 O17 2.95(1) 1_555 1_555
O16 C20 3.11(1) 1_555 2_555
O16 C21 3.34(2) 1_555 2_555
O16 C1 3.51(2) 1_555 2_545
N3 C11 3.524(7) 1_555 3_566
C5 C22 3.560(9) 1_555 1_565
C9 C12 3.457(7) 1_555 3_566
C10 C12 3.447(8) 1_555 3_566
C10 C13 3.499(8) 1_555 3_566
C11 C13 3.469(8) 1_555 3_566
C28 C29 3.306(8) 1_555 3_556
C28 C28 3.47(1) 1_555 3_556
